data_7705693
loop_
_publ_author_name
'Westwater, Bradley'
'Lloyd, Hayleigh J.'
'Vitorica-Yrezabal, Inigo J'
'Fong, Angela'
'McMaster, Patrick'
'Sloan, Martin'
'Coaker, Brian M.'
'Pulham, Colin R.'
'Portius, Peter'

_publ_section_title
;
 Synthesis and characterization of the mixed-ligand coordination polymer
 Cu<sub>3</sub>Cl(N<sub>4</sub>C-NO<sub>2</sub>)<sub>2</sub>.
;
_journal_issue 42
_journal_name_full 'Dalton transactions (Cambridge, England : 2003)'
_journal_page_first 14975
_journal_page_last 14984
_journal_paper_doi 10.1039/d0dt03077e
_journal_volume 49
_journal_year 2020
_chemical_formula_moiety 'C2 Cl Cu3 N10 O4'
_chemical_formula_sum 'C2 Cl Cu3 N10 O4'
_chemical_formula_weight 454.19
_space_group_crystal_system monoclinic
_space_group_IT_number 14
_space_group_name_Hall '-P 2ybc'
_space_group_name_H-M_alt 'P 1 21/c 1'
_atom_sites_solution_primary dual
_audit_creation_date 2019-04-23
_audit_creation_method
;
Olex2 1.2
(compiled 2018.05.29 svn.r3508 for OlexSys, GUI svn.r5506)
;
_audit_update_record
;
2020-02-11 deposited with the CCDC.	2020-10-14 downloaded from the CCDC.
;
_cell_angle_alpha 90
_cell_angle_beta 100.493(10)
_cell_angle_gamma 90
_cell_formula_units_Z 4
_cell_length_a 10.8980(10)
_cell_length_b 9.2377(9)
_cell_length_c 10.3680(10)
_cell_measurement_reflns_used 618
_cell_measurement_temperature 100.0(3)
_cell_measurement_theta_max 71.4880
_cell_measurement_theta_min 4.0900
_cell_volume 1026.32(17)
_computing_cell_refinement 'CrysAlisPro 1.171.40.42a (Rigaku OD, 2019)'
_computing_data_collection 'CrysAlisPro 1.171.40.42a (Rigaku OD, 2019)'
_computing_data_reduction 'CrysAlisPro 1.171.40.42a (Rigaku OD, 2019)'
_computing_molecular_graphics 'Olex2 (Dolomanov et al., 2009)'
_computing_publication_material 'Olex2 (Dolomanov et al., 2009)'
_computing_structure_refinement 'ShelXL (Sheldrick, 2015)'
_computing_structure_solution 'ShelXT (Sheldrick, 2015)'
_diffrn_ambient_environment N~2~
_diffrn_ambient_temperature 100.0(3)
_diffrn_detector 'CCD plate'
_diffrn_detector_area_resol_mean 10.0000
_diffrn_measured_fraction_theta_full 0.988
_diffrn_measured_fraction_theta_max 0.959
_diffrn_measurement_details
;
List of Runs (angles in degrees, time in seconds):

  # Type    Start    End  Width  t~exp~   \w     \q     \k     \f   Frames
#--------------------------------------------------------------------------
  1  \w    -44.00 134.00   1.00    5.00    --   44.80  20.00  30.00  178
  2  \w     19.00  90.00   1.00   15.00    --  108.20  40.00 120.00   71
  3  \w     93.00 157.00   1.00   15.00    --  108.20  40.00 120.00   64
  4  \w    132.00 198.00   1.00   15.00    --  108.20  40.00-150.00   66
  5  \w     48.00  74.00   1.00   15.00    --  108.20  30.00 150.00   26
  6  \w     77.00 182.00   1.00   15.00    --  108.20  30.00 150.00  105
  7  \w     57.00 147.00   1.00   15.00    --  108.20  40.00  90.00   90
  8  \w     19.00  68.00   1.00   15.00    --  108.20  40.00-150.00   49
;
_diffrn_measurement_device 'four-circle diffractometer'
_diffrn_measurement_device_type 'XtaLAB AFC11 (RINC): quarter-chi single'
_diffrn_measurement_method '\w scans'
_diffrn_orient_matrix_type 'CrysAlisPro convention (1999,Acta A55,543-557)'
_diffrn_orient_matrix_UB_11 0.0891865000
_diffrn_orient_matrix_UB_12 -0.1307947000
_diffrn_orient_matrix_UB_13 0.0165457000
_diffrn_orient_matrix_UB_21 0.0200321000
_diffrn_orient_matrix_UB_22 0.0191627000
_diffrn_orient_matrix_UB_23 -0.1423291000
_diffrn_orient_matrix_UB_31 0.1109370000
_diffrn_orient_matrix_UB_32 0.1016278000
_diffrn_orient_matrix_UB_33 0.0482226000
_diffrn_radiation_monochromator mirror
_diffrn_radiation_probe x-ray
_diffrn_radiation_type CuK\a
_diffrn_radiation_wavelength 1.54184
_diffrn_reflns_av_R_equivalents 0.0827
_diffrn_reflns_av_unetI/netI 0.1114
_diffrn_reflns_Laue_measured_fraction_full 0.988
_diffrn_reflns_Laue_measured_fraction_max 0.959
_diffrn_reflns_limit_h_max 13
_diffrn_reflns_limit_h_min -10
_diffrn_reflns_limit_k_max 11
_diffrn_reflns_limit_k_min -11
_diffrn_reflns_limit_l_max 12
_diffrn_reflns_limit_l_min -11
_diffrn_reflns_number 4254
_diffrn_reflns_point_group_measured_fraction_full 0.988
_diffrn_reflns_point_group_measured_fraction_max 0.959
_diffrn_reflns_theta_full 67.684
_diffrn_reflns_theta_max 76.144
_diffrn_reflns_theta_min 4.126
_diffrn_source 'Rotating-anode X-ray tube (dual wavelength)'
_diffrn_source_type 'Rigaku (Cu) X-ray DW Source'
_exptl_absorpt_coefficient_mu 10.046
_exptl_absorpt_correction_T_max 1.00000
_exptl_absorpt_correction_T_min 0.86129
_exptl_absorpt_correction_type multi-scan
_exptl_absorpt_process_details
;
CrysAlisPro 1.171.40.42a (Rigaku Oxford Diffraction, 2019)
Empirical absorption correction using spherical harmonics,
 implemented in SCALE3 ABSPACK scaling algorithm.
;
_exptl_crystal_colour 'clear light orange'
_exptl_crystal_colour_lustre clear
_exptl_crystal_colour_modifier light
_exptl_crystal_colour_primary orange
_exptl_crystal_density_diffrn 2.939
_exptl_crystal_description block
_exptl_crystal_F_000 872
_exptl_crystal_size_max 0.01
_exptl_crystal_size_mid 0.01
_exptl_crystal_size_min 0.01
_refine_diff_density_max 1.012
_refine_diff_density_min -0.927
_refine_diff_density_rms 0.215
_refine_ls_extinction_method none
_refine_ls_goodness_of_fit_ref 1.066
_refine_ls_hydrogen_treatment undef
_refine_ls_matrix_type full
_refine_ls_number_parameters 181
_refine_ls_number_reflns 2060
_refine_ls_number_restraints 84
_refine_ls_restrained_S_all 1.055
_refine_ls_R_factor_all 0.1046
_refine_ls_R_factor_gt 0.0569
_refine_ls_shift/su_max 0.000
_refine_ls_shift/su_mean 0.000
_refine_ls_structure_factor_coef Fsqd
_refine_ls_weighting_details 'w=1/[\s^2^(Fo^2^)+(0.0169P)^2^+8.5252P] where P=(Fo^2^+2Fc^2^)/3'
_refine_ls_weighting_scheme calc
_refine_ls_wR_factor_gt 0.1200
_refine_ls_wR_factor_ref 0.1429
_reflns_Friedel_coverage 0.000
_reflns_number_gt 1314
_reflns_number_total 2060
_reflns_threshold_expression 'I > 2\s(I)'
_cod_data_source_file d0dt03077e2.cif
_cod_data_source_block dbxx_2
_cod_depositor_comments 'Adding full bibliography for 7705692--7705693.cif.'
_cod_database_code 7705693
_shelxl_version_number 2014/6
_chemical_oxdiff_formula CuClNOC
_shelx_space_group_comment
;
The symmetry employed for this shelxl refinement is uniquely defined
by the following loop, which should always be used as a source of
symmetry information in preference to the above space-group names.
They are only intended as comments.
;
_shelx_estimated_absorpt_t_max 0.906
_shelx_estimated_absorpt_t_min 0.906
_diffrn_oxdiff_digest_frames
;
019433775da7a37f881268d92bdf33a75b00026926c
;
_reflns_odcompleteness_completeness 98.61
_reflns_odcompleteness_iscentric 1
_reflns_odcompleteness_theta 68.13
_olex2_refinement_description
;
1. Uiso/Uaniso restraints and constraints
O4 \\sim N10 \\sim O3: within 2A with sigma of 0.002 and sigma for terminal
atoms of 0.004
2. Rigid body (RIGU) restrains
 O2, O1, N8, N7, N6, N5
 with sigma for 1-2 distances of 0.002 and sigma for 1-3 distances of 0.002
 O3, O4, N10, N4, N3, N2, N1, C2
 with sigma for 1-2 distances of 0.002 and sigma for 1-3 distances of 0.002
;
_olex2_submission_special_instructions 'No special instructions were received'
_oxdiff_exptl_absorpt_empirical_details
;
Empirical correction (ABSPACK) includes:
- Absorption correction using spherical harmonics
- Frame scaling
;
_oxdiff_exptl_absorpt_empirical_full_max 1.156
_oxdiff_exptl_absorpt_empirical_full_min 0.814

loop_
_space_group_symop_operation_xyz
'x, y, z'
'-x, y+1/2, -z+1/2'
'-x, -y, -z'
'x, -y-1/2, z-1/2'

loop_
_atom_site_label
_atom_site_type_symbol
_atom_site_fract_x
_atom_site_fract_y
_atom_site_fract_z
_atom_site_U_iso_or_equiv
_atom_site_adp_type
_atom_site_occupancy
_atom_site_site_symmetry_order
_atom_site_calc_flag
_atom_site_refinement_flags_posn
_atom_site_refinement_flags_adp
_atom_site_refinement_flags_occupancy
_atom_site_disorder_assembly
_atom_site_disorder_group
Cu3 Cu 0.62154(12) 1.07839(15) 0.41458(12) 0.0154(3) Uani 1 1 d . . . . .
Cu2 Cu 0.16417(12) 0.73847(15) 0.33569(14) 0.0178(3) Uani 1 1 d . . . . .
Cu1 Cu 0.06699(14) 0.10137(15) 0.41557(14) 0.0221(4) Uani 1 1 d . . . . .
Cl1 Cl 0.15790(18) -0.0897(2) 0.5283(2) 0.0160(4) Uani 1 1 d . . . . .
O3 O 0.2800(7) 0.5311(7) 0.5723(7) 0.0267(14) Uani 1 1 d . U . . .
O4 O 0.2298(7) 0.3114(7) 0.6104(7) 0.0220(13) Uani 1 1 d . U . . .
O2 O 0.6112(7) 0.7225(9) 0.1006(8) 0.0341(18) Uani 1 1 d . U . . .
O1 O 0.6792(7) 0.9223(9) 0.1977(7) 0.0320(17) Uani 1 1 d . U . . .
N10 N 0.2173(7) 0.4239(8) 0.5468(8) 0.0198(12) Uani 1 1 d . U . . .
N4 N 0.0847(7) 0.5448(8) 0.3621(7) 0.0151(14) Uani 1 1 d . U . . .
N3 N -0.0088(7) 0.5004(8) 0.2668(7) 0.0144(14) Uani 1 1 d . U . . .
N2 N -0.0277(7) 0.3582(8) 0.2824(7) 0.0159(14) Uani 1 1 d . U . . .
N1 N 0.0537(7) 0.3120(8) 0.3879(7) 0.0129(13) Uani 1 1 d . U . . .
N7 N 0.5097(6) 0.9065(9) 0.3556(6) 0.0139(14) Uani 1 1 d . U . . .
N6 N 0.4041(7) 0.8740(9) 0.3976(7) 0.0153(14) Uani 1 1 d . U . . .
N5 N 0.3420(7) 0.7717(8) 0.3206(7) 0.0132(14) Uani 1 1 d . U . . .
N9 N 0.4089(7) 0.7337(8) 0.2274(7) 0.0148(15) Uani 1 1 d . . . . .
N8 N 0.6060(8) 0.8218(9) 0.1776(8) 0.0175(15) Uani 1 1 d . U . . .
C2 C 0.1182(8) 0.4243(10) 0.4316(8) 0.0135(14) Uani 1 1 d . U . . .
C1 C 0.5081(9) 0.8199(10) 0.2532(9) 0.0148(18) Uani 1 1 d . . . . .

loop_
_atom_site_aniso_label
_atom_site_aniso_U_11
_atom_site_aniso_U_22
_atom_site_aniso_U_33
_atom_site_aniso_U_23
_atom_site_aniso_U_13
_atom_site_aniso_U_12
Cu3 0.0179(7) 0.0142(6) 0.0143(6) -0.0004(6) 0.0039(5) -0.0040(5)
Cu2 0.0143(6) 0.0129(7) 0.0254(7) 0.0023(6) 0.0018(5) -0.0031(5)
Cu1 0.0304(8) 0.0116(7) 0.0236(7) 0.0013(6) 0.0030(6) 0.0006(6)
Cl1 0.0137(9) 0.0166(10) 0.0170(9) 0.0023(8) 0.0008(7) 0.0029(8)
O3 0.030(3) 0.015(2) 0.029(3) -0.001(2) -0.011(2) -0.010(2)
O4 0.028(3) 0.013(2) 0.023(3) -0.0024(19) -0.003(2) 0.003(2)
O2 0.040(4) 0.035(3) 0.031(4) -0.022(3) 0.016(3) -0.014(3)
O1 0.031(3) 0.034(3) 0.036(4) -0.016(3) 0.020(3) -0.016(3)
N10 0.023(2) 0.011(2) 0.022(2) -0.0039(18) -0.003(2) -0.0016(19)
N4 0.015(3) 0.013(2) 0.018(3) -0.0023(19) 0.002(2) -0.005(2)
N3 0.016(3) 0.009(3) 0.017(3) 0.000(2) 0.000(2) -0.007(2)
N2 0.019(3) 0.011(3) 0.018(3) 0.001(2) 0.001(2) -0.008(2)
N1 0.014(3) 0.012(2) 0.013(3) -0.0001(19) 0.003(2) -0.005(2)
N7 0.009(3) 0.026(4) 0.007(3) 0.000(3) 0.001(2) -0.006(3)
N6 0.011(3) 0.021(3) 0.015(3) -0.004(3) 0.006(2) -0.004(2)
N5 0.015(3) 0.015(3) 0.009(3) -0.001(2) 0.001(2) -0.002(3)
N9 0.020(4) 0.009(3) 0.016(3) -0.002(3) 0.006(3) 0.000(3)
N8 0.022(3) 0.017(3) 0.015(3) -0.002(2) 0.006(3) -0.006(2)
C2 0.013(3) 0.014(2) 0.014(2) -0.0003(19) 0.005(2) -0.004(2)
C1 0.013(4) 0.021(5) 0.010(4) -0.006(3) 0.000(3) -0.007(3)

loop_
_atom_type_symbol
_atom_type_description
_atom_type_scat_dispersion_real
_atom_type_scat_dispersion_imag
_atom_type_scat_source
C C 0.0181 0.0091 'International Tables Vol C Tables 4.2.6.8 and 6.1.1.4'
Cl Cl 0.3639 0.7018 'International Tables Vol C Tables 4.2.6.8 and 6.1.1.4'
Cu Cu -1.9646 0.5888 'International Tables Vol C Tables 4.2.6.8 and 6.1.1.4'
N N 0.0311 0.0180 'International Tables Vol C Tables 4.2.6.8 and 6.1.1.4'
O O 0.0492 0.0322 'International Tables Vol C Tables 4.2.6.8 and 6.1.1.4'

loop_
_geom_angle_atom_site_label_1
_geom_angle_atom_site_label_2
_geom_angle_atom_site_label_3
_geom_angle
_geom_angle_site_symmetry_1
_geom_angle_site_symmetry_3
_geom_angle_publ_flag
N7 Cu3 Cl1 129.5(2) . 3_666 ?
N7 Cu3 N6 105.9(3) . 3_676 ?
N7 Cu3 N9 108.9(3) . 2_655 ?
N6 Cu3 Cl1 93.4(2) 3_676 3_666 ?
N9 Cu3 Cl1 100.0(2) 2_655 3_666 ?
N9 Cu3 N6 119.9(3) 2_655 3_676 ?
N4 Cu2 Cl1 111.6(2) . 1_565 ?
N4 Cu2 N2 105.9(3) . 2 ?
N2 Cu2 Cl1 90.7(2) 2 1_565 ?
N5 Cu2 Cl1 97.5(2) . 1_565 ?
N5 Cu2 N4 126.2(3) . . ?
N5 Cu2 N2 118.4(3) . 2 ?
Cl1 Cu1 Cl1 101.18(8) . 3_556 ?
N3 Cu1 Cl1 92.3(2) 2_545 3_556 ?
N3 Cu1 Cl1 98.7(2) 2_545 . ?
N1 Cu1 Cl1 91.5(2) . 3_556 ?
N1 Cu1 Cl1 150.1(2) . . ?
N1 Cu1 N3 107.8(3) . 2_545 ?
Cu3 Cl1 Cu2 93.00(8) 3_666 1_545 ?
Cu3 Cl1 Cu1 153.17(10) 3_666 3_556 ?
Cu2 Cl1 Cu1 107.83(8) 1_545 3_556 ?
Cu1 Cl1 Cu3 115.26(10) . 3_666 ?
Cu1 Cl1 Cu2 98.82(9) . 1_545 ?
Cu1 Cl1 Cu1 78.82(8) . 3_556 ?
O3 N10 O4 125.2(7) . . ?
O3 N10 C2 118.9(8) . . ?
O4 N10 C2 115.9(7) . . ?
N3 N4 Cu2 117.0(6) . . ?
C2 N4 Cu2 136.4(6) . . ?
C2 N4 N3 103.7(7) . . ?
N4 N3 Cu1 126.1(6) . 2 ?
N2 N3 Cu1 121.0(6) . 2 ?
N2 N3 N4 108.7(7) . . ?
N3 N2 Cu2 124.2(6) . 2_545 ?
N3 N2 N1 108.4(7) . . ?
N1 N2 Cu2 127.5(6) . 2_545 ?
N2 N1 Cu1 116.9(5) . . ?
C2 N1 Cu1 136.4(6) . . ?
C2 N1 N2 105.5(7) . . ?
N6 N7 Cu3 125.7(6) . . ?
C1 N7 Cu3 129.3(6) . . ?
C1 N7 N6 103.8(7) . . ?
N7 N6 Cu3 122.1(6) . 3_676 ?
N7 N6 N5 109.7(7) . . ?
N5 N6 Cu3 124.9(5) . 3_676 ?
N6 N5 Cu2 117.0(5) . . ?
N6 N5 N9 109.1(7) . . ?
N9 N5 Cu2 132.1(6) . . ?
N5 N9 Cu3 131.1(6) . 2_645 ?
C1 N9 Cu3 125.8(6) . 2_645 ?
C1 N9 N5 103.0(7) . . ?
O2 N8 C1 118.3(8) . . ?
O1 N8 O2 125.2(8) . . ?
O1 N8 C1 116.5(7) . . ?
N4 C2 N10 122.1(8) . . ?
N1 C2 N10 124.2(8) . . ?
N1 C2 N4 113.7(7) . . ?
N7 C1 N9 114.4(8) . . ?
N7 C1 N8 121.8(8) . . ?
N9 C1 N8 123.8(8) . . ?

loop_
_geom_bond_atom_site_label_1
_geom_bond_atom_site_label_2
_geom_bond_distance
_geom_bond_site_symmetry_2
_geom_bond_publ_flag
Cu3 Cl1 2.371(2) 3_666 ?
Cu3 N7 2.027(8) . ?
Cu3 N6 2.065(7) 3_676 ?
Cu3 N9 2.039(7) 2_655 ?
Cu2 Cl1 2.561(3) 1_565 ?
Cu2 N4 2.028(7) . ?
Cu2 N2 2.067(7) 2 ?
Cu2 N5 1.996(7) . ?
Cu1 Cl1 2.245(2) . ?
Cu1 Cl1 2.622(3) 3_556 ?
Cu1 N3 2.100(7) 2_545 ?
Cu1 N1 1.968(7) . ?
Cl1 Cu3 2.371(2) 3_666 ?
Cl1 Cu2 2.561(3) 1_545 ?
Cl1 Cu1 2.622(3) 3_556 ?
O3 N10 1.205(10) . ?
O4 N10 1.225(10) . ?
O2 N8 1.224(10) . ?
O1 N8 1.217(11) . ?
N10 C2 1.457(11) . ?
N4 N3 1.347(10) . ?
N4 C2 1.340(12) . ?
N3 Cu1 2.101(7) 2 ?
N3 N2 1.344(10) . ?
N2 Cu2 2.067(7) 2_545 ?
N2 N1 1.346(11) . ?
N1 C2 1.289(11) . ?
N7 N6 1.337(10) . ?
N7 C1 1.327(12) . ?
N6 Cu3 2.065(7) 3_676 ?
N6 N5 1.339(10) . ?
N5 N9 1.358(10) . ?
N9 Cu3 2.039(7) 2_645 ?
N9 C1 1.330(12) . ?
N8 C1 1.434(12) . ?

loop_
_geom_torsion_atom_site_label_1
_geom_torsion_atom_site_label_2
_geom_torsion_atom_site_label_3
_geom_torsion_atom_site_label_4
_geom_torsion
_geom_torsion_site_symmetry_1
_geom_torsion_site_symmetry_2
_geom_torsion_site_symmetry_3
_geom_torsion_site_symmetry_4
_geom_torsion_publ_flag
Cu3 N7 N6 Cu3 -31.7(10) . . . 3_676 ?
Cu3 N7 N6 N5 167.9(5) . . . . ?
Cu3 N7 C1 N9 -168.2(6) . . . . ?
Cu3 N7 C1 N8 11.4(13) . . . . ?
Cu3 N6 N5 Cu2 34.5(9) 3_676 . . . ?
Cu3 N6 N5 N9 -158.5(6) 3_676 . . . ?
Cu3 N9 C1 N7 -176.2(6) 2_645 . . . ?
Cu3 N9 C1 N8 4.1(13) 2_645 . . . ?
Cu2 N4 N3 Cu1 7.2(9) . . . 2 ?
Cu2 N4 N3 N2 164.1(6) . . . . ?
Cu2 N4 C2 N10 21.7(13) . . . . ?
Cu2 N4 C2 N1 -159.4(7) . . . . ?
Cu2 N2 N1 Cu1 12.2(10) 2_545 . . . ?
Cu2 N2 N1 C2 -178.5(6) 2_545 . . . ?
Cu2 N5 N9 Cu3 -20.0(11) . . . 2_645 ?
Cu2 N5 N9 C1 162.9(7) . . . . ?
Cu1 N3 N2 Cu2 -23.3(10) 2 . . 2_545 ?
Cu1 N3 N2 N1 158.3(6) 2 . . . ?
Cu1 N1 C2 N10 -14.5(15) . . . . ?
Cu1 N1 C2 N4 166.5(6) . . . . ?
O3 N10 C2 N4 -8.2(13) . . . . ?
O3 N10 C2 N1 172.9(9) . . . . ?
O4 N10 C2 N4 172.1(8) . . . . ?
O4 N10 C2 N1 -6.8(13) . . . . ?
O2 N8 C1 N7 166.8(10) . . . . ?
O2 N8 C1 N9 -13.6(14) . . . . ?
O1 N8 C1 N7 -12.0(13) . . . . ?
O1 N8 C1 N9 167.6(9) . . . . ?
N4 N3 N2 Cu2 178.4(6) . . . 2_545 ?
N4 N3 N2 N1 0.0(10) . . . . ?
N3 N4 C2 N10 -179.3(8) . . . . ?
N3 N4 C2 N1 -0.3(10) . . . . ?
N3 N2 N1 Cu1 -169.6(6) . . . . ?
N3 N2 N1 C2 -0.2(10) . . . . ?
N2 N1 C2 N10 179.3(8) . . . . ?
N2 N1 C2 N4 0.3(10) . . . . ?
N7 N6 N5 Cu2 -165.7(5) . . . . ?
N7 N6 N5 N9 1.2(9) . . . . ?
N6 N7 C1 N9 -0.3(11) . . . . ?
N6 N7 C1 N8 179.3(8) . . . . ?
N6 N5 N9 Cu3 175.7(6) . . . 2_645 ?
N6 N5 N9 C1 -1.4(9) . . . . ?
N5 N9 C1 N7 1.1(11) . . . . ?
N5 N9 C1 N8 -178.6(8) . . . . ?
C2 N4 N3 Cu1 -156.7(6) . . . 2 ?
C2 N4 N3 N2 0.1(9) . . . . ?
C1 N7 N6 Cu3 159.8(6) . . . 3_676 ?
C1 N7 N6 N5 -0.6(9) . . . . ?
